data_4338804
loop_
_publ_author_name
'Oishi, Masataka'
'Oshima, Masato'
'Suzuki, Hiroharu'

_publ_section_title
;
 A study on zr-ir multiple bonding active for C-h bond cleavage.
;
_journal_issue 13
_journal_name_full 'Inorganic chemistry'
_journal_page_first 6634
_journal_page_last 6654
_journal_paper_doi 10.1021/ic500258g
_journal_volume 53
_journal_year 2014
_chemical_formula_sum 'C29 H53 Br Ir N Si Zr'
_chemical_formula_weight 807.14
_chemical_name_systematic
; 
 ? 
;
_space_group_IT_number 14
_symmetry_cell_setting monoclinic
_symmetry_space_group_name_Hall '-P 2yn'
_symmetry_space_group_name_H-M 'P 1 21/n 1'
_atom_sites_solution_hydrogens geom
_atom_sites_solution_primary direct
_atom_sites_solution_secondary difmap
_audit_creation_method SHELXL-97
_cell_angle_alpha 90.00
_cell_angle_beta 92.9610(14)
_cell_angle_gamma 90.00
_cell_formula_units_Z 4
_cell_length_a 11.9199(5)
_cell_length_b 17.6886(6)
_cell_length_c 15.3556(6)
_cell_measurement_reflns_used 32237
_cell_measurement_temperature 123(2)
_cell_measurement_theta_max 27.48
_cell_measurement_theta_min 3.12
_cell_volume 3233.3(2)
_computing_cell_refinement PROCESS-AUTO
_computing_data_collection 'PROCESS-AUTO (Rigaku, 1998)'
_computing_data_reduction 'SHELXS-97 (Sheldrick, 1990)'
_computing_molecular_graphics 'ORTEX (P.McArdle, 1995)'
_computing_publication_material SHELXL-97
_computing_structure_refinement 'SHELXL-97 (Sheldrick, 1997)'
_computing_structure_solution SHELXS-97
_diffrn_ambient_temperature 123(2)
_diffrn_detector_area_resol_mean 10
_diffrn_measured_fraction_theta_full 0.998
_diffrn_measured_fraction_theta_max 0.998
_diffrn_measurement_device_type 'Rigaku R-AXIS RAPID Imaging Plate'
_diffrn_measurement_method \w
_diffrn_radiation_monochromator graphite
_diffrn_radiation_source 'Rigaku Rotating Anode Ultrax18'
_diffrn_radiation_type MoK\a
_diffrn_radiation_wavelength 0.71069
_diffrn_reflns_av_R_equivalents 0.0548
_diffrn_reflns_av_sigmaI/netI 0.0446
_diffrn_reflns_limit_h_max 15
_diffrn_reflns_limit_h_min -15
_diffrn_reflns_limit_k_max 22
_diffrn_reflns_limit_k_min -22
_diffrn_reflns_limit_l_max 18
_diffrn_reflns_limit_l_min -19
_diffrn_reflns_number 31718
_diffrn_reflns_theta_full 27.48
_diffrn_reflns_theta_max 27.48
_diffrn_reflns_theta_min 3.12
_exptl_absorpt_coefficient_mu 5.724
_exptl_absorpt_correction_T_max 0.5281
_exptl_absorpt_correction_T_min 0.3049
_exptl_absorpt_correction_type numerical
_exptl_crystal_colour colorless
_exptl_crystal_density_diffrn 1.658
_exptl_crystal_density_meas ?
_exptl_crystal_density_method 'not measured'
_exptl_crystal_description platelet
_exptl_crystal_F_000 1600
_exptl_crystal_size_max 0.274
_exptl_crystal_size_mid 0.207
_exptl_crystal_size_min 0.128
_refine_diff_density_max 2.930
_refine_diff_density_min -2.645
_refine_diff_density_rms 0.147
_refine_ls_extinction_method none
_refine_ls_goodness_of_fit_ref 1.059
_refine_ls_hydrogen_treatment mixed
_refine_ls_matrix_type full
_refine_ls_number_parameters 261
_refine_ls_number_reflns 7407
_refine_ls_number_restraints 0
_refine_ls_restrained_S_all 1.059
_refine_ls_R_factor_all 0.0569
_refine_ls_R_factor_gt 0.0459
_refine_ls_shift/su_max 0.001
_refine_ls_shift/su_mean 0.000
_refine_ls_structure_factor_coef Fsqd
_refine_ls_weighting_details 'calc w=1/[\s^2^(Fo^2^)+(0.0324P)^2^+18.9076P] where P=(Fo^2^+2Fc^2^)/3'
_refine_ls_weighting_scheme calc
_refine_ls_wR_factor_gt 0.1033
_refine_ls_wR_factor_ref 0.1105
_reflns_number_gt 6231
_reflns_number_total 7407
_reflns_threshold_expression >2sigma(I)
_cod_data_source_file ic500258g_si_002.cif
_cod_data_source_block 38
_cod_depositor_comments
;
The following automatic conversions were performed:

'_symmetry_cell_setting' value 'Monoclinic' changed to 'monoclinic'
according to
/usr/data/users/saulius/crontab/automatic-downloads/rss-feeds/ACS/lib/dictionaries/cif_core.dic
dictionary named 'cif_core.dic' version 2.4.2 from
2011-04-26.

'_exptl_absorpt_correction_type' value 'Numerical'
changed to 'numerical' according to
/usr/data/users/saulius/crontab/automatic-downloads/rss-feeds/ACS/lib/dictionaries/cif_core.dic
dictionary named 'cif_core.dic' version 2.4.2 from 2011-04-26.

Automatic conversion script
Id: cif_fix_values 2281 2013-09-26 08:29:07Z andrius 

 Adding full bibliography for 4338782--4338806.cif.

The following automatic conversions were performed:

'_exptl_crystal_density_meas' value 'not measured' was changed to '?'
- the value is perceived as not measured.

Automatic conversion script
Id: cif_fix_values 3008 2015-01-20 13:52:24Z robertas 
;
_cod_original_sg_symbol_H-M P21/n
_cod_database_code 4338804

loop_
_symmetry_equiv_pos_as_xyz
'x, y, z'
'x+1/2, -y+1/2, z+1/2'
'-x, -y, -z'
'-x-1/2, y-1/2, -z-1/2'

loop_
_atom_site_label
_atom_site_type_symbol
_atom_site_fract_x
_atom_site_fract_y
_atom_site_fract_z
_atom_site_U_iso_or_equiv
_atom_site_adp_type
_atom_site_occupancy
_atom_site_symmetry_multiplicity
_atom_site_calc_flag
_atom_site_refinement_flags
_atom_site_disorder_assembly
_atom_site_disorder_group
Zr1 Zr 0.69876(4) 0.11188(3) 0.72397(3) 0.02583(12) Uani 1 1 d . A .
Ir1 Ir 0.58293(2) 0.168969(14) 0.860647(16) 0.04163(9) Uani 1 1 d . . .
Br1 Br 0.64484(5) -0.02876(3) 0.68860(4) 0.03886(15) Uani 1 1 d . . .
Si1 Si 0.94481(18) 0.13622(16) 0.68560(15) 0.0628(6) Uani 1 1 d . . .
N1 N 0.8670(4) 0.0958(3) 0.7662(3) 0.0332(10) Uani 1 1 d . A .
C1 C 0.8187(6) 0.1692(4) 0.6196(4) 0.0467(16) Uani 1 1 d . A .
C2 C 0.7493(6) 0.1196(4) 0.5675(4) 0.0423(14) Uani 1 1 d . . .
C3 C 0.6392(6) 0.1472(3) 0.5641(4) 0.0405(14) Uani 1 1 d . A .
C4 C 0.6368(6) 0.2154(3) 0.6127(4) 0.0455(16) Uani 1 1 d . . .
C5 C 0.7466(7) 0.2290(3) 0.6465(4) 0.0511(19) Uani 1 1 d . A .
C6 C 0.7841(8) 0.0487(5) 0.5197(5) 0.071(2) Uani 1 1 d . A .
H6A H 0.8371 0.0195 0.5573 0.085 Uiso 1 1 calc R . .
H6B H 0.8201 0.0630 0.4662 0.085 Uiso 1 1 calc R . .
H6C H 0.7175 0.0179 0.5049 0.085 Uiso 1 1 calc R . .
C7 C 0.5408(7) 0.1143(5) 0.5117(5) 0.061(2) Uani 1 1 d . . .
H7A H 0.4711 0.1262 0.5400 0.073 Uiso 1 1 calc R A .
H7B H 0.5494 0.0593 0.5082 0.073 Uiso 1 1 calc R . .
H7C H 0.5377 0.1358 0.4529 0.073 Uiso 1 1 calc R . .
C8 C 0.5381(9) 0.2666(5) 0.6205(6) 0.081(3) Uani 1 1 d . A .
H8A H 0.4687 0.2386 0.6061 0.097 Uiso 1 1 calc R . .
H8B H 0.5440 0.3092 0.5801 0.097 Uiso 1 1 calc R . .
H8C H 0.5370 0.2857 0.6804 0.097 Uiso 1 1 calc R . .
C9 C 0.7821(11) 0.2980(5) 0.6990(6) 0.096(4) Uani 1 1 d . . .
H9A H 0.8361 0.3273 0.6668 0.115 Uiso 1 1 calc R A .
H9B H 0.8172 0.2821 0.7552 0.115 Uiso 1 1 calc R . .
H9C H 0.7161 0.3292 0.7089 0.115 Uiso 1 1 calc R . .
C10 C 1.0322(8) 0.0687(8) 0.6208(6) 0.106(4) Uani 1 1 d . A .
H10A H 1.1071 0.0635 0.6496 0.127 Uiso 1 1 calc R . .
H10B H 1.0391 0.0887 0.5617 0.127 Uiso 1 1 calc R . .
H10C H 0.9954 0.0192 0.6175 0.127 Uiso 1 1 calc R . .
C11 C 1.0386(11) 0.2160(8) 0.7225(9) 0.142(7) Uani 1 1 d . A .
H11A H 1.1107 0.1958 0.7455 0.170 Uiso 1 1 calc R . .
H11B H 1.0031 0.2446 0.7683 0.170 Uiso 1 1 calc R . .
H11C H 1.0511 0.2494 0.6730 0.170 Uiso 1 1 calc R . .
C12 C 0.9194(5) 0.0619(3) 0.8484(4) 0.0391(14) Uani 1 1 d . . .
C13 C 0.8473(6) -0.0024(4) 0.8793(5) 0.0518(18) Uani 1 1 d . A .
H13A H 0.8347 -0.0392 0.8321 0.062 Uiso 1 1 calc R . .
H13B H 0.7749 0.0176 0.8963 0.062 Uiso 1 1 calc R . .
H13C H 0.8856 -0.0272 0.9296 0.062 Uiso 1 1 calc R . .
C14 C 0.9289(8) 0.1224(4) 0.9176(5) 0.062(2) Uani 1 1 d . A .
H14A H 0.9804 0.1619 0.8995 0.05(2) Uiso 1 1 calc R . .
H14B H 0.9579 0.1001 0.9727 0.066 Uiso 1 1 calc R . .
H14C H 0.8547 0.1444 0.9254 0.066 Uiso 1 1 calc R . .
C15 C 1.0354(4) 0.0295(3) 0.8322(4) 0.071(2) Uani 1 1 d . A .
H15A H 1.0853 0.0703 0.8152 0.085 Uiso 1 1 calc R . .
H15B H 1.0287 -0.0081 0.7854 0.085 Uiso 1 1 calc R . .
H15C H 1.0666 0.0055 0.8857 0.085 Uiso 1 1 calc R . .
C16 C 0.6306(4) 0.2633(3) 0.9571(4) 0.041(3) Uiso 0.55 1 d PR A 1
C17 C 0.5299(4) 0.2861(3) 0.9075(4) 0.030(2) Uiso 0.55 1 d PR A 1
C18 C 0.4445(4) 0.2297(3) 0.9200(4) 0.047(3) Uiso 0.55 1 d PR A 1
C19 C 0.4926(5) 0.1721(4) 0.9774(5) 0.065(4) Uiso 0.55 1 d PR A 1
C20 C 0.6076(4) 0.1928(4) 1.0002(3) 0.056(4) Uiso 0.55 1 d PR A 1
C21 C 0.7426(4) 0.3064(3) 0.9629(4) 0.057(3) Uiso 0.55 1 d PR A 1
H21A H 0.8042 0.2710 0.9768 0.068 Uiso 1 1 calc R B 1
H21B H 0.7407 0.3449 1.0088 0.068 Uiso 1 1 calc R C 1
H21C H 0.7545 0.3310 0.9069 0.068 Uiso 1 1 calc R D 1
C22 C 0.5213(10) 0.3581(6) 0.8607(7) 0.038(2) Uiso 0.55 1 d P A 1
H22A H 0.5954 0.3725 0.8414 0.046 Uiso 1 1 calc R A 1
H22B H 0.4940 0.3973 0.8995 0.046 Uiso 1 1 calc R A 1
H22C H 0.4687 0.3528 0.8098 0.049(19) Uiso 1 1 calc R A 1
C23 C 0.3224(11) 0.2396(8) 0.8859(9) 0.057(3) Uiso 0.55 1 d P A 1
H23A H 0.3198 0.2726 0.8345 0.068 Uiso 1 1 calc R A 1
H23B H 0.2788 0.2625 0.9314 0.068 Uiso 1 1 calc R A 1
H23C H 0.2905 0.1902 0.8698 0.068 Uiso 1 1 calc R A 1
C24 C 0.407(2) 0.1086(14) 1.0118(15) 0.100(6) Uiso 0.55 1 d P A 1
C25 C 0.6957(3) 0.1560(2) 1.0647(3) 0.086(6) Uiso 0.55 1 d P A 1
H25A H 0.6720 0.1045 1.0783 0.103 Uiso 1 1 calc R A 1
H25B H 0.7023 0.1860 1.1184 0.103 Uiso 1 1 calc R A 1
H25C H 0.7687 0.1544 1.0380 0.103 Uiso 1 1 calc R A 1
C16A C 0.6136(4) 0.2444(2) 0.9734(4) 0.033(3) Uiso 0.45 1 d PR A 2
C17A C 0.5121(5) 0.2637(2) 0.9304(4) 0.037(3) Uiso 0.45 1 d PR A 2
C18A C 0.4361(3) 0.2055(3) 0.9433(3) 0.052(4) Uiso 0.45 1 d PR A 2
C19A C 0.4908(3) 0.1502(3) 0.9939(3) 0.071(5) Uiso 0.45 1 d PR A 2
C20A C 0.6003(3) 0.1745(3) 1.0129(3) 0.064(5) Uiso 0.45 1 d PR A 2
C21A C 0.7170(4) 0.2906(2) 0.9771(4) 0.048(4) Uiso 0.45 1 d PR A 2
C22A C 0.4887(5) 0.3337(2) 0.8803(4) 0.062(5) Uiso 0.45 1 d PR A 2
C23A C 0.3181(3) 0.2027(3) 0.9086(3) 0.079(6) Uiso 0.45 1 d PR A 2
C24A C 0.4413(3) 0.0783(3) 1.0225(3) 0.089(7) Uiso 0.45 1 d PR A 2
C25A C 0.6875(3) 0.1328(3) 1.0652(3) 0.080(6) Uiso 0.45 1 d PR A 2
C26 C 0.4751(3) 0.1229(2) 0.7579(2) 0.0455(15) Uani 1 1 d R A .
H26A H 0.5150 0.1142 0.7076 0.044(19) Uiso 1 1 d R . .
H26B H 0.4227 0.1643 0.7416 0.045(19) Uiso 1 1 d R . .
C27 C 0.4110(3) 0.0521(2) 0.7809(3) 0.0512(17) Uani 1 1 d R . .
H27A H 0.3602 0.0642 0.8280 0.061 Uiso 1 1 calc R . .
H27B H 0.4651 0.0134 0.8034 0.061 Uiso 1 1 calc R . .
C28 C 0.3420(6) 0.0194(5) 0.7036(5) 0.0582(19) Uani 1 1 d . A .
H28A H 0.2823 0.0559 0.6855 0.070 Uiso 1 1 calc R . .
H28B H 0.3913 0.0132 0.6541 0.070 Uiso 1 1 calc R . .
C29 C 0.2885(7) -0.0556(5) 0.7225(6) 0.069(2) Uani 1 1 d . . .
H29A H 0.2367 -0.0698 0.6736 0.083 Uiso 1 1 calc R A .
H29B H 0.2470 -0.0515 0.7758 0.083 Uiso 1 1 calc R . .
H29C H 0.3470 -0.0943 0.7305 0.083 Uiso 1 1 calc R . .
H1 H 0.6622 0.1011 0.8628 0.05(2) Uiso 1 1 d R . .
H2 H 0.6475 0.2091 0.7968 0.061 Uiso 1 1 d R . .

loop_
_atom_site_aniso_label
_atom_site_aniso_U_11
_atom_site_aniso_U_22
_atom_site_aniso_U_33
_atom_site_aniso_U_23
_atom_site_aniso_U_13
_atom_site_aniso_U_12
Zr1 0.0336(3) 0.0204(2) 0.0228(2) 0.00145(17) -0.0044(2) 0.00095(19)
Ir1 0.04820(16) 0.04415(15) 0.03225(14) -0.01036(10) -0.00070(10) 0.00995(11)
Br1 0.0483(4) 0.0240(3) 0.0433(3) -0.0007(2) -0.0069(3) -0.0014(2)
Si1 0.0414(11) 0.0926(17) 0.0538(13) 0.0254(12) -0.0041(9) -0.0180(11)
N1 0.037(3) 0.032(2) 0.030(2) 0.0039(19) -0.006(2) -0.002(2)
C1 0.052(4) 0.049(4) 0.038(3) 0.020(3) -0.006(3) -0.016(3)
C2 0.056(4) 0.043(3) 0.028(3) 0.007(2) 0.004(3) -0.002(3)
C3 0.058(4) 0.039(3) 0.024(3) 0.009(2) -0.010(3) -0.003(3)
C4 0.070(5) 0.034(3) 0.032(3) 0.010(2) -0.008(3) 0.005(3)
C5 0.089(6) 0.028(3) 0.035(3) 0.014(3) -0.014(3) -0.016(3)
C6 0.086(6) 0.077(6) 0.051(5) -0.007(4) 0.026(4) 0.011(5)
C7 0.071(5) 0.078(5) 0.033(4) 0.004(3) -0.019(3) -0.008(4)
C8 0.118(8) 0.059(5) 0.064(5) 0.016(4) -0.013(5) 0.051(5)
C9 0.184(12) 0.039(4) 0.063(5) 0.005(4) -0.014(6) -0.047(6)
C10 0.063(6) 0.196(13) 0.060(6) 0.013(7) 0.019(5) 0.044(7)
C11 0.116(10) 0.167(13) 0.135(11) 0.085(10) -0.069(9) -0.098(10)
C12 0.040(3) 0.038(3) 0.037(3) 0.003(2) -0.015(3) 0.004(3)
C13 0.062(5) 0.045(4) 0.046(4) 0.015(3) -0.019(3) 0.003(3)
C14 0.086(6) 0.050(4) 0.046(4) -0.002(3) -0.027(4) 0.006(4)
C15 0.047(4) 0.094(6) 0.068(5) 0.007(5) -0.018(4) 0.021(4)
C26 0.037(3) 0.055(4) 0.044(4) -0.009(3) -0.002(3) 0.011(3)
C27 0.045(4) 0.061(4) 0.048(4) -0.004(3) 0.009(3) -0.004(3)
C28 0.039(4) 0.067(5) 0.067(5) 0.007(4) -0.010(3) -0.005(3)
C29 0.058(5) 0.068(5) 0.080(6) 0.012(4) -0.005(4) -0.015(4)

loop_
_atom_type_symbol
_atom_type_description
_atom_type_scat_dispersion_real
_atom_type_scat_dispersion_imag
_atom_type_scat_source
C C 0.0033 0.0016 'International Tables Vol C Tables 4.2.6.8 and 6.1.1.4'
H H 0.0000 0.0000 'International Tables Vol C Tables 4.2.6.8 and 6.1.1.4'
Br Br -0.2901 2.4595 'International Tables Vol C Tables 4.2.6.8 and 6.1.1.4'
Ir Ir -1.4442 7.9887 'International Tables Vol C Tables 4.2.6.8 and 6.1.1.4'
N N 0.0061 0.0033 'International Tables Vol C Tables 4.2.6.8 and 6.1.1.4'
Si Si 0.0817 0.0704 'International Tables Vol C Tables 4.2.6.8 and 6.1.1.4'
Zr Zr -2.9673 0.5597 'International Tables Vol C Tables 4.2.6.8 and 6.1.1.4'

loop_
_geom_angle_atom_site_label_1
_geom_angle_atom_site_label_2
_geom_angle_atom_site_label_3
_geom_angle
N1 Zr1 C1 71.0(2)
N1 Zr1 C5 91.2(2)
C1 Zr1 C5 34.1(3)
N1 Zr1 C2 91.7(2)
C1 Zr1 C2 33.4(2)
C5 Zr1 C2 54.6(2)
N1 Zr1 C4 122.5(2)
C1 Zr1 C4 54.9(2)
C5 Zr1 C4 32.2(2)
C2 Zr1 C4 53.4(2)
N1 Zr1 C3 122.4(2)
C1 Zr1 C3 54.3(2)
C5 Zr1 C3 53.2(2)
C2 Zr1 C3 31.8(2)
C4 Zr1 C3 31.8(2)
N1 Zr1 Br1 98.97(13)
C1 Zr1 Br1 114.02(18)
C5 Zr1 Br1 139.20(16)
C2 Zr1 Br1 85.52(15)
C4 Zr1 Br1 118.46(15)
C3 Zr1 Br1 88.89(14)
N1 Zr1 C26 150.80(16)
C1 Zr1 C26 134.91(19)
C5 Zr1 C26 106.4(2)
C2 Zr1 C26 117.43(18)
C4 Zr1 C26 80.1(2)
C3 Zr1 C26 86.65(18)
Br1 Zr1 C26 82.92(9)
N1 Zr1 Ir1 108.82(14)
C1 Zr1 Ir1 133.18(18)
C5 Zr1 Ir1 101.31(19)
C2 Zr1 Ir1 149.45(15)
C4 Zr1 Ir1 96.11(16)
C3 Zr1 Ir1 120.47(16)
Br1 Zr1 Ir1 112.20(2)
C26 Zr1 Ir1 45.76(8)
N1 Zr1 Si1 33.36(14)
C1 Zr1 Si1 37.64(17)
C5 Zr1 Si1 62.7(2)
C2 Zr1 Si1 61.77(17)
C4 Zr1 Si1 90.98(18)
C3 Zr1 Si1 90.13(16)
Br1 Zr1 Si1 108.78(6)
C26 Zr1 Si1 167.82(11)
Ir1 Zr1 Si1 128.19(5)
C19 Ir1 C26 108.5(3)
C19 Ir1 C17A 49.0(2)
C26 Ir1 C17A 114.87(16)
C19 Ir1 C20 38.97(14)
C26 Ir1 C20 147.0(2)
C17A Ir1 C20 53.63(18)
C19 Ir1 C16A 52.8(3)
C26 Ir1 C16A 151.4(2)
C17A Ir1 C16A 36.98(8)
C20 Ir1 C16A 26.5(2)
C19 Ir1 C18 38.86(10)
C26 Ir1 C18 93.20(18)
C17A Ir1 C18 26.7(2)
C20 Ir1 C18 64.35(16)
C16A Ir1 C18 58.5(2)
C19 Ir1 C16 63.71(19)
C26 Ir1 C16 151.01(15)
C17A Ir1 C16 37.82(17)
C20 Ir1 C16 37.62(9)
C16A Ir1 C16 11.9(2)
C18 Ir1 C16 62.80(15)
C19 Ir1 C17 63.55(16)
C26 Ir1 C17 114.19(17)
C17A Ir1 C17 14.5(2)
C20 Ir1 C17 62.85(13)
C16A Ir1 C17 40.77(18)
C18 Ir1 C17 37.41(8)
C16 Ir1 C17 36.83(9)
C19 Ir1 C18A 26.20(16)
C26 Ir1 C18A 93.89(15)
C17A Ir1 C18A 36.01(7)
C20 Ir1 C18A 58.32(17)
C16A Ir1 C18A 59.84(10)
C18 Ir1 C18A 14.27(17)
C16 Ir1 C18A 67.00(18)
C17 Ir1 C18A 49.05(17)
C19 Ir1 C20A 35.3(2)
C26 Ir1 C20A 140.4(2)
C17A Ir1 C20A 59.58(9)
C20 Ir1 C20A 9.2(2)
C16A Ir1 C20A 35.50(6)
C18 Ir1 C20A 66.18(18)
C16 Ir1 C20A 46.76(18)
C17 Ir1 C20A 70.13(18)
C18A Ir1 C20A 57.93(11)
C19 Ir1 C19A 9.8(2)
C26 Ir1 C19A 106.98(16)
C17A Ir1 C19A 58.72(11)
C20 Ir1 C19A 40.0(2)
C16A Ir1 C19A 58.45(10)
C18 Ir1 C19A 47.81(17)
C16 Ir1 C19A 69.94(18)
C17 Ir1 C19A 73.18(17)
C18A Ir1 C19A 34.35(6)
C20A Ir1 C19A 34.14(6)
C19 Ir1 Zr1 159.92(19)
C26 Ir1 Zr1 66.82(11)
C17A Ir1 Zr1 151.03(18)
C20 Ir1 Zr1 140.11(12)
C16A Ir1 Zr1 138.58(16)
C18 Ir1 Zr1 154.97(15)
C16 Ir1 Zr1 129.96(13)
C17 Ir1 Zr1 136.52(14)
C18A Ir1 Zr1 160.67(12)
C20A Ir1 Zr1 138.85(10)
C19A Ir1 Zr1 150.22(13)
N1 Si1 C1 94.1(3)
N1 Si1 C11 115.3(5)
C1 Si1 C11 112.4(5)
N1 Si1 C10 116.2(5)
C1 Si1 C10 111.1(4)
C11 Si1 C10 107.3(7)
N1 Si1 Zr1 41.51(16)
C1 Si1 Zr1 52.6(2)
C11 Si1 Zr1 127.8(6)
C10 Si1 Zr1 124.8(4)
C12 N1 Si1 123.2(4)
C12 N1 Zr1 131.6(4)
Si1 N1 Zr1 105.1(2)
C2 C1 C5 106.1(6)
C2 C1 Si1 122.8(5)
C5 C1 Si1 123.5(5)
C2 C1 Zr1 76.6(4)
C5 C1 Zr1 74.7(4)
Si1 C1 Zr1 89.7(2)
C3 C2 C1 108.8(6)
C3 C2 C6 123.3(7)
C1 C2 C6 127.9(7)
C3 C2 Zr1 77.5(4)
C1 C2 Zr1 69.9(4)
C6 C2 Zr1 120.1(5)
C2 C3 C4 108.8(6)
C2 C3 C7 126.0(6)
C4 C3 C7 125.0(7)
C2 C3 Zr1 70.8(3)
C4 C3 Zr1 73.7(3)
C7 C3 Zr1 125.4(4)
C5 C4 C3 107.3(6)
C5 C4 C8 126.1(7)
C3 C4 C8 126.5(7)
C5 C4 Zr1 69.4(3)
C3 C4 Zr1 74.5(3)
C8 C4 Zr1 125.1(5)
C4 C5 C1 109.1(6)
C4 C5 C9 124.5(8)
C1 C5 C9 126.4(8)
C4 C5 Zr1 78.5(4)
C1 C5 Zr1 71.2(3)
C9 C5 Zr1 119.1(5)
N1 C12 C14 108.8(5)
N1 C12 C13 110.1(5)
C14 C12 C13 109.6(6)
N1 C12 C15 110.7(5)
C14 C12 C15 110.2(5)
C13 C12 C15 107.5(5)
C20 C16 C17 108.0
C20 C16 C21 125.94(14)
C17 C16 C21 126.05(13)
C20 C16 Ir1 67.65(19)
C17 C16 Ir1 71.95(13)
C21 C16 Ir1 125.97(13)
C18 C17 C16 108.05(13)
C18 C17 C22 129.3(5)
C16 C17 C22 122.4(6)
C18 C17 Ir1 67.99(13)
C16 C17 Ir1 71.23(12)
C22 C17 Ir1 130.2(6)
C17 C18 C19 107.9(3)
C17 C18 C23 122.6(6)
C19 C18 C23 129.0(6)
C17 C18 Ir1 74.60(15)
C19 C18 Ir1 68.12(18)
C23 C18 Ir1 129.3(6)
C20 C19 C18 108.07(19)
C20 C19 C24 134.5(9)
C18 C19 C24 116.8(10)
C20 C19 Ir1 72.38(13)
C18 C19 Ir1 73.0(2)
C24 C19 Ir1 127.4(10)
C19 C20 C16 108.0
C19 C20 C25 130.7(4)
C16 C20 C25 121.1(4)
C19 C20 Ir1 68.65(15)
C16 C20 Ir1 74.73(16)
C25 C20 Ir1 126.6(4)
C17A C16A C20A 108.0
C17A C16A C21A 125.91(7)
C20A C16A C21A 126.1
C17A C16A Ir1 70.75(10)
C20A C16A Ir1 77.6(3)
C21A C16A Ir1 118.01(17)
C16A C17A C18A 108.0
C16A C17A C22A 126.15(11)
C18A C17A C22A 125.90(7)
C16A C17A Ir1 72.27(10)
C18A C17A Ir1 76.9(2)
C22A C17A Ir1 117.16(14)
C19A C18A C17A 108.0
C19A C18A C23A 125.9
C17A C18A C23A 126.1
C19A C18A Ir1 76.29(10)
C17A C18A Ir1 67.1(2)
C23A C18A Ir1 121.83(11)
C20A C19A C18A 108.0
C20A C19A C24A 126.0
C18A C19A C24A 126.0
C20A C19A Ir1 70.69(10)
C18A C19A Ir1 69.36(9)
C24A C19A Ir1 125.50(13)
C16A C20A C19A 108.1
C16A C20A C25A 126.0
C19A C20A C25A 125.89(8)
C16A C20A Ir1 66.9(2)
C19A C20A Ir1 75.17(10)
C25A C20A Ir1 123.10(11)
C27 C26 Ir1 115.64(11)
C27 C26 Zr1 119.33(10)
Ir1 C26 Zr1 67.42(11)
C26 C27 C28 113.0(3)
C29 C28 C27 113.6(6)

loop_
_geom_bond_atom_site_label_1
_geom_bond_atom_site_label_2
_geom_bond_distance
Zr1 N1 2.095(5)
Zr1 C1 2.425(6)
Zr1 C5 2.470(6)
Zr1 C2 2.511(6)
Zr1 C4 2.586(6)
Zr1 C3 2.596(5)
Zr1 Br1 2.6193(7)
Zr1 C26 2.750(4)
Zr1 Ir1 2.7622(6)
Zr1 Si1 3.052(2)
Ir1 C19 2.139(6)
Ir1 C26 2.143(4)
Ir1 C17A 2.182(5)
Ir1 C20 2.189(5)
Ir1 C16A 2.201(5)
Ir1 C18 2.205(5)
Ir1 C16 2.283(5)
Ir1 C17 2.293(5)
Ir1 C18A 2.307(4)
Ir1 C20A 2.338(4)
Ir1 C19A 2.395(4)
Si1 N1 1.738(5)
Si1 C1 1.864(7)
Si1 C11 1.870(11)
Si1 C10 1.899(11)
N1 C12 1.504(7)
C1 C2 1.423(9)
C1 C5 1.436(11)
C2 C3 1.400(10)
C2 C6 1.522(10)
C3 C4 1.418(9)
C3 C7 1.506(9)
C4 C5 1.404(10)
C4 C8 1.495(11)
C5 C9 1.510(10)
C12 C14 1.507(9)
C12 C13 1.517(9)
C12 C15 1.529(8)
C16 C20 1.4448(16)
C16 C17 1.4455
C16 C21 1.5362
C17 C18 1.4450
C17 C22 1.464(12)
C18 C19 1.446(3)
C18 C23 1.531(14)
C19 C20 1.4446(19)
C19 C24 1.62(2)
C20 C25 1.549(6)
C16A C17A 1.3900
C16A C20A 1.3901
C16A C21A 1.4775
C17A C18A 1.3924(13)
C17A C22A 1.4772
C18A C19A 1.3909
C18A C23A 1.4784
C19A C20A 1.3904
C19A C24A 1.4786
C20A C25A 1.4784
C26 C27 1.5174
C27 C28 1.522(8)
C28 C29 1.508(11)

loop_
_geom_torsion_atom_site_label_1
_geom_torsion_atom_site_label_2
_geom_torsion_atom_site_label_3
_geom_torsion_atom_site_label_4
_geom_torsion
N1 Zr1 Ir1 C19 -82.3(6)
C1 Zr1 Ir1 C19 -163.5(6)
C5 Zr1 Ir1 C19 -177.6(6)
C2 Zr1 Ir1 C19 147.9(7)
C4 Zr1 Ir1 C19 150.3(6)
C3 Zr1 Ir1 C19 128.6(6)
Br1 Zr1 Ir1 C19 26.2(6)
C26 Zr1 Ir1 C19 80.5(6)
Si1 Zr1 Ir1 C19 -113.6(6)
N1 Zr1 Ir1 C26 -162.82(18)
C1 Zr1 Ir1 C26 116.0(3)
C5 Zr1 Ir1 C26 101.9(2)
C2 Zr1 Ir1 C26 67.4(3)
C4 Zr1 Ir1 C26 69.8(2)
C3 Zr1 Ir1 C26 48.1(2)
Br1 Zr1 Ir1 C26 -54.34(13)
Si1 Zr1 Ir1 C26 165.91(14)
N1 Zr1 Ir1 C17A 97.3(3)
C1 Zr1 Ir1 C17A 16.1(3)
C5 Zr1 Ir1 C17A 2.1(3)
C2 Zr1 Ir1 C17A -32.5(4)
C4 Zr1 Ir1 C17A -30.0(3)
C3 Zr1 Ir1 C17A -51.7(3)
Br1 Zr1 Ir1 C17A -154.2(2)
C26 Zr1 Ir1 C17A -99.9(3)
Si1 Zr1 Ir1 C17A 66.0(2)
N1 Zr1 Ir1 C20 -7.3(3)
C1 Zr1 Ir1 C20 -88.5(4)
C5 Zr1 Ir1 C20 -102.5(4)
C2 Zr1 Ir1 C20 -137.1(4)
C4 Zr1 Ir1 C20 -134.6(4)
C3 Zr1 Ir1 C20 -156.3(4)
Br1 Zr1 Ir1 C20 101.2(3)
C26 Zr1 Ir1 C20 155.5(3)
Si1 Zr1 Ir1 C20 -38.6(3)
N1 Zr1 Ir1 C16A 33.8(2)
C1 Zr1 Ir1 C16A -47.4(3)
C5 Zr1 Ir1 C16A -61.5(2)
C2 Zr1 Ir1 C16A -96.0(3)
C4 Zr1 Ir1 C16A -93.6(2)
C3 Zr1 Ir1 C16A -115.3(2)
Br1 Zr1 Ir1 C16A 142.27(17)
C26 Zr1 Ir1 C16A -163.4(3)
Si1 Zr1 Ir1 C16A 2.52(18)
N1 Zr1 Ir1 C18 157.9(4)
C1 Zr1 Ir1 C18 76.6(4)
C5 Zr1 Ir1 C18 62.6(4)
C2 Zr1 Ir1 C18 28.0(5)
C4 Zr1 Ir1 C18 30.5(4)
C3 Zr1 Ir1 C18 8.8(4)
Br1 Zr1 Ir1 C18 -93.7(3)
C26 Zr1 Ir1 C18 -39.3(4)
Si1 Zr1 Ir1 C18 126.6(3)
N1 Zr1 Ir1 C16 45.2(2)
C1 Zr1 Ir1 C16 -36.0(3)
C5 Zr1 Ir1 C16 -50.0(3)
C2 Zr1 Ir1 C16 -84.6(4)
C4 Zr1 Ir1 C16 -82.2(2)
C3 Zr1 Ir1 C16 -103.8(3)
Br1 Zr1 Ir1 C16 153.70(19)
C26 Zr1 Ir1 C16 -152.0(2)
Si1 Zr1 Ir1 C16 13.9(2)
N1 Zr1 Ir1 C17 95.9(2)
C1 Zr1 Ir1 C17 14.6(3)
C5 Zr1 Ir1 C17 0.6(3)
C2 Zr1 Ir1 C17 -34.0(4)
C4 Zr1 Ir1 C17 -31.5(3)
C3 Zr1 Ir1 C17 -53.2(3)
Br1 Zr1 Ir1 C17 -155.6(2)
C26 Zr1 Ir1 C17 -101.3(2)
Si1 Zr1 Ir1 C17 64.6(2)
N1 Zr1 Ir1 C18A -166.7(4)
C1 Zr1 Ir1 C18A 112.0(4)
C5 Zr1 Ir1 C18A 98.0(4)
C2 Zr1 Ir1 C18A 63.4(5)
C4 Zr1 Ir1 C18A 65.9(4)
C3 Zr1 Ir1 C18A 44.2(4)
Br1 Zr1 Ir1 C18A -58.3(4)
C26 Zr1 Ir1 C18A -3.9(3)
Si1 Zr1 Ir1 C18A 162.0(4)
N1 Zr1 Ir1 C20A -21.2(2)
C1 Zr1 Ir1 C20A -102.5(3)
C5 Zr1 Ir1 C20A -116.5(3)
C2 Zr1 Ir1 C20A -151.1(4)
C4 Zr1 Ir1 C20A -148.6(3)
C3 Zr1 Ir1 C20A -170.3(2)
Br1 Zr1 Ir1 C20A 87.23(19)
C26 Zr1 Ir1 C20A 141.6(3)
Si1 Zr1 Ir1 C20A -52.5(2)
N1 Zr1 Ir1 C19A -79.1(2)
C1 Zr1 Ir1 C19A -160.3(3)
C5 Zr1 Ir1 C19A -174.3(3)
C2 Zr1 Ir1 C19A 151.1(4)
C4 Zr1 Ir1 C19A 153.6(3)
C3 Zr1 Ir1 C19A 131.9(3)
Br1 Zr1 Ir1 C19A 29.4(2)
C26 Zr1 Ir1 C19A 83.8(2)
Si1 Zr1 Ir1 C19A -110.3(2)
C1 Zr1 Si1 N1 177.3(4)
C5 Zr1 Si1 N1 146.1(3)
C2 Zr1 Si1 N1 -151.4(3)
C4 Zr1 Si1 N1 161.9(3)
C3 Zr1 Si1 N1 -166.3(3)
Br1 Zr1 Si1 N1 -77.5(3)
C26 Zr1 Si1 N1 119.1(5)
Ir1 Zr1 Si1 N1 63.4(3)
N1 Zr1 Si1 C1 -177.3(4)
C5 Zr1 Si1 C1 -31.2(3)
C2 Zr1 Si1 C1 31.3(3)
C4 Zr1 Si1 C1 -15.4(3)
C3 Zr1 Si1 C1 16.4(3)
Br1 Zr1 Si1 C1 105.3(3)
C26 Zr1 Si1 C1 -58.2(5)
Ir1 Zr1 Si1 C1 -113.9(3)
N1 Zr1 Si1 C11 -86.5(5)
C1 Zr1 Si1 C11 90.8(5)
C5 Zr1 Si1 C11 59.6(5)
C2 Zr1 Si1 C11 122.1(5)
C4 Zr1 Si1 C11 75.4(5)
C3 Zr1 Si1 C11 107.2(5)
Br1 Zr1 Si1 C11 -163.9(4)
C26 Zr1 Si1 C11 32.6(6)
Ir1 Zr1 Si1 C11 -23.1(5)
N1 Zr1 Si1 C10 91.5(5)
C1 Zr1 Si1 C10 -91.2(5)
C5 Zr1 Si1 C10 -122.4(4)
C2 Zr1 Si1 C10 -59.9(4)
C4 Zr1 Si1 C10 -106.6(4)
C3 Zr1 Si1 C10 -74.8(4)
Br1 Zr1 Si1 C10 14.0(4)
C26 Zr1 Si1 C10 -149.4(6)
Ir1 Zr1 Si1 C10 154.9(4)
C1 Si1 N1 C12 -174.9(5)
C11 Si1 N1 C12 -57.8(7)
C10 Si1 N1 C12 69.1(6)
Zr1 Si1 N1 C12 -177.1(6)
C1 Si1 N1 Zr1 2.2(3)
C11 Si1 N1 Zr1 119.3(6)
C10 Si1 N1 Zr1 -113.8(4)
C1 Zr1 N1 C12 175.0(5)
C5 Zr1 N1 C12 147.1(5)
C2 Zr1 N1 C12 -158.3(5)
C4 Zr1 N1 C12 155.2(5)
C3 Zr1 N1 C12 -167.0(5)
Br1 Zr1 N1 C12 -72.6(5)
C26 Zr1 N1 C12 18.9(7)
Ir1 Zr1 N1 C12 44.7(5)
Si1 Zr1 N1 C12 176.7(6)
C1 Zr1 N1 Si1 -1.8(3)
C5 Zr1 N1 Si1 -29.7(3)
C2 Zr1 N1 Si1 24.9(3)
C4 Zr1 N1 Si1 -21.6(3)
C3 Zr1 N1 Si1 16.3(3)
Br1 Zr1 N1 Si1 110.7(2)
C26 Zr1 N1 Si1 -157.8(2)
Ir1 Zr1 N1 Si1 -132.1(2)
N1 Si1 C1 C2 -75.6(6)
C11 Si1 C1 C2 164.8(7)
C10 Si1 C1 C2 44.5(7)
Zr1 Si1 C1 C2 -73.8(5)
N1 Si1 C1 C5 69.5(6)
C11 Si1 C1 C5 -50.0(8)
C10 Si1 C1 C5 -170.3(7)
Zr1 Si1 C1 C5 71.3(5)
N1 Si1 C1 Zr1 -1.8(3)
C11 Si1 C1 Zr1 -121.3(6)
C10 Si1 C1 Zr1 118.4(5)
N1 Zr1 C1 C2 125.5(4)
C5 Zr1 C1 C2 -111.2(6)
C4 Zr1 C1 C2 -75.0(4)
C3 Zr1 C1 C2 -35.8(4)
Br1 Zr1 C1 C2 33.9(4)
C26 Zr1 C1 C2 -70.8(5)
Ir1 Zr1 C1 C2 -136.2(3)
Si1 Zr1 C1 C2 123.9(5)
N1 Zr1 C1 C5 -123.4(4)
C2 Zr1 C1 C5 111.2(6)
C4 Zr1 C1 C5 36.1(4)
C3 Zr1 C1 C5 75.4(4)
Br1 Zr1 C1 C5 145.1(3)
C26 Zr1 C1 C5 40.4(5)
Ir1 Zr1 C1 C5 -25.1(5)
Si1 Zr1 C1 C5 -125.0(5)
N1 Zr1 C1 Si1 1.6(2)
C5 Zr1 C1 Si1 125.0(5)
C2 Zr1 C1 Si1 -123.9(5)
C4 Zr1 C1 Si1 161.1(4)
C3 Zr1 C1 Si1 -159.7(4)
Br1 Zr1 C1 Si1 -90.0(2)
C26 Zr1 C1 Si1 165.34(16)
Ir1 Zr1 C1 Si1 99.9(3)
C5 C1 C2 C3 -1.0(7)
Si1 C1 C2 C3 149.3(5)
Zr1 C1 C2 C3 68.4(4)
C5 C1 C2 C6 177.5(6)
Si1 C1 C2 C6 -32.2(9)
Zr1 C1 C2 C6 -113.1(7)
C5 C1 C2 Zr1 -69.4(4)
Si1 C1 C2 Zr1 80.9(4)
N1 Zr1 C2 C3 -166.0(4)
C1 Zr1 C2 C3 -115.6(6)
C5 Zr1 C2 C3 -75.7(4)
C4 Zr1 C2 C3 -35.7(4)
Br1 Zr1 C2 C3 95.1(4)
C26 Zr1 C2 C3 15.5(4)
Ir1 Zr1 C2 C3 -32.6(6)
Si1 Zr1 C2 C3 -150.7(4)
N1 Zr1 C2 C1 -50.4(4)
C5 Zr1 C2 C1 39.9(4)
C4 Zr1 C2 C1 79.9(4)
C3 Zr1 C2 C1 115.6(6)
Br1 Zr1 C2 C1 -149.2(4)
C26 Zr1 C2 C1 131.1(4)
Ir1 Zr1 C2 C1 83.0(5)
Si1 Zr1 C2 C1 -35.1(4)
N1 Zr1 C2 C6 72.6(6)
C1 Zr1 C2 C6 123.0(8)
C5 Zr1 C2 C6 162.9(7)
C4 Zr1 C2 C6 -157.1(7)
C3 Zr1 C2 C6 -121.4(8)
Br1 Zr1 C2 C6 -26.2(6)
C26 Zr1 C2 C6 -105.9(6)
Ir1 Zr1 C2 C6 -154.0(5)
Si1 Zr1 C2 C6 87.9(6)
C1 C2 C3 C4 0.9(7)
C6 C2 C3 C4 -177.7(6)
Zr1 C2 C3 C4 64.4(4)
C1 C2 C3 C7 176.2(6)
C6 C2 C3 C7 -2.4(10)
Zr1 C2 C3 C7 -120.4(6)
C1 C2 C3 Zr1 -63.5(4)
C6 C2 C3 Zr1 117.9(6)
N1 Zr1 C3 C2 16.7(4)
C1 Zr1 C3 C2 37.8(4)
C5 Zr1 C3 C2 80.4(4)
C4 Zr1 C3 C2 117.2(6)
Br1 Zr1 C3 C2 -83.3(4)
C26 Zr1 C3 C2 -166.2(4)
Ir1 Zr1 C3 C2 161.5(3)
Si1 Zr1 C3 C2 25.5(4)
N1 Zr1 C3 C4 -100.5(4)
C1 Zr1 C3 C4 -79.4(5)
C5 Zr1 C3 C4 -36.8(4)
C2 Zr1 C3 C4 -117.2(6)
Br1 Zr1 C3 C4 159.6(4)
C26 Zr1 C3 C4 76.6(4)
Ir1 Zr1 C3 C4 44.3(5)
Si1 Zr1 C3 C4 -91.7(4)
N1 Zr1 C3 C7 137.7(6)
C1 Zr1 C3 C7 158.8(7)
C5 Zr1 C3 C7 -158.5(7)
C2 Zr1 C3 C7 121.1(8)
C4 Zr1 C3 C7 -121.8(8)
Br1 Zr1 C3 C7 37.8(6)
C26 Zr1 C3 C7 -45.2(6)
Ir1 Zr1 C3 C7 -77.5(6)
Si1 Zr1 C3 C7 146.6(6)
C2 C3 C4 C5 -0.5(7)
C7 C3 C4 C5 -175.8(6)
Zr1 C3 C4 C5 62.0(4)
C2 C3 C4 C8 174.9(7)
C7 C3 C4 C8 -0.3(11)
Zr1 C3 C4 C8 -122.5(7)
C2 C3 C4 Zr1 -62.5(4)
C7 C3 C4 Zr1 122.2(6)
N1 Zr1 C4 C5 -15.4(5)
C1 Zr1 C4 C5 -38.4(4)
C2 Zr1 C4 C5 -80.0(5)
C3 Zr1 C4 C5 -115.7(6)
Br1 Zr1 C4 C5 -139.1(4)
C26 Zr1 C4 C5 144.6(4)
Ir1 Zr1 C4 C5 101.6(4)
Si1 Zr1 C4 C5 -27.0(4)
N1 Zr1 C4 C3 100.3(4)
C1 Zr1 C4 C3 77.2(5)
C5 Zr1 C4 C3 115.7(6)
C2 Zr1 C4 C3 35.7(4)
Br1 Zr1 C4 C3 -23.4(5)
C26 Zr1 C4 C3 -99.7(4)
Ir1 Zr1 C4 C3 -142.8(4)
Si1 Zr1 C4 C3 88.7(4)
N1 Zr1 C4 C8 -135.6(7)
C1 Zr1 C4 C8 -158.7(8)
C5 Zr1 C4 C8 -120.3(8)
C2 Zr1 C4 C8 159.7(8)
C3 Zr1 C4 C8 124.1(9)
Br1 Zr1 C4 C8 100.7(7)
C26 Zr1 C4 C8 24.3(7)
Ir1 Zr1 C4 C8 -18.7(7)
Si1 Zr1 C4 C8 -147.3(7)
C3 C4 C5 C1 -0.1(7)
C8 C4 C5 C1 -175.6(7)
Zr1 C4 C5 C1 65.3(4)
C3 C4 C5 C9 177.0(6)
C8 C4 C5 C9 1.6(11)
Zr1 C4 C5 C9 -117.5(7)
C3 C4 C5 Zr1 -65.4(4)
C8 C4 C5 Zr1 119.1(7)
C2 C1 C5 C4 0.7(7)
Si1 C1 C5 C4 -149.3(5)
Zr1 C1 C5 C4 -70.1(5)
C2 C1 C5 C9 -176.4(6)
Si1 C1 C5 C9 33.6(9)
Zr1 C1 C5 C9 112.8(7)
C2 C1 C5 Zr1 70.8(4)
Si1 C1 C5 Zr1 -79.2(4)
N1 Zr1 C5 C4 167.1(4)
C1 Zr1 C5 C4 114.9(6)
C2 Zr1 C5 C4 75.8(4)
C3 Zr1 C5 C4 36.3(4)
Br1 Zr1 C5 C4 61.8(6)
C26 Zr1 C5 C4 -36.5(4)
Ir1 Zr1 C5 C4 -83.4(4)
Si1 Zr1 C5 C4 149.2(5)
N1 Zr1 C5 C1 52.2(4)
C2 Zr1 C5 C1 -39.1(4)
C4 Zr1 C5 C1 -114.9(6)
C3 Zr1 C5 C1 -78.6(4)
Br1 Zr1 C5 C1 -53.1(5)
C26 Zr1 C5 C1 -151.4(4)
Ir1 Zr1 C5 C1 161.6(3)
Si1 Zr1 C5 C1 34.3(3)
N1 Zr1 C5 C9 -69.7(8)
C1 Zr1 C5 C9 -121.8(9)
C2 Zr1 C5 C9 -160.9(9)
C4 Zr1 C5 C9 123.2(10)
C3 Zr1 C5 C9 159.5(9)
Br1 Zr1 C5 C9 -175.0(7)
C26 Zr1 C5 C9 86.7(8)
Ir1 Zr1 C5 C9 39.8(8)
Si1 Zr1 C5 C9 -87.5(8)
Si1 N1 C12 C14 90.7(7)
Zr1 N1 C12 C14 -85.5(7)
Si1 N1 C12 C13 -149.2(5)
Zr1 N1 C12 C13 34.6(7)
Si1 N1 C12 C15 -30.4(6)
Zr1 N1 C12 C15 153.3(4)
C19 Ir1 C16 C20 38.78(6)
C26 Ir1 C16 C20 119.5(4)
C17A Ir1 C16 C20 95.0(3)
C16A Ir1 C16 C20 16.8(9)
C18 Ir1 C16 C20 82.51(12)
C17 Ir1 C16 C20 119.05(8)
C18A Ir1 C16 C20 67.43(14)
C20A Ir1 C16 C20 0.5(2)
C19A Ir1 C16 C20 30.55(14)
Zr1 Ir1 C16 C20 -123.54(13)
C19 Ir1 C16 C17 -80.26(8)
C26 Ir1 C16 C17 0.5(4)
C17A Ir1 C16 C17 -24.0(3)
C20 Ir1 C16 C17 -119.05(8)
C16A Ir1 C16 C17 -102.2(9)
C18 Ir1 C16 C17 -36.54(9)
C18A Ir1 C16 C17 -51.61(13)
C20A Ir1 C16 C17 -118.50(17)
C19A Ir1 C16 C17 -88.50(12)
Zr1 Ir1 C16 C17 117.41(14)
C19 Ir1 C16 C21 157.85(13)
C26 Ir1 C16 C21 -121.4(3)
C17A Ir1 C16 C21 -145.9(4)
C20 Ir1 C16 C21 119.07(13)
C16A Ir1 C16 C21 135.9(9)
C18 Ir1 C16 C21 -158.42(5)
C17 Ir1 C16 C21 -121.89(13)
C18A Ir1 C16 C21 -173.5(2)
C20A Ir1 C16 C21 119.6(2)
C19A Ir1 C16 C21 149.62(18)
Zr1 Ir1 C16 C21 -4.5(2)
C20 C16 C17 C18 -0.05(12)
C21 C16 C17 C18 180.0
Ir1 C16 C17 C18 58.19(14)
C20 C16 C17 C22 175.5(7)
C21 C16 C17 C22 -4.5(6)
Ir1 C16 C17 C22 -126.3(7)
C20 C16 C17 Ir1 -58.23(18)
C21 C16 C17 Ir1 121.80(14)
C19 Ir1 C17 C18 -38.6(3)
C26 Ir1 C17 C18 60.89(14)
C17A Ir1 C17 C18 -35.1(8)
C20 Ir1 C17 C18 -82.52(19)
C16A Ir1 C17 C18 -101.5(3)
C16 Ir1 C17 C18 -119.37(14)
C18A Ir1 C17 C18 -12.2(2)
C20A Ir1 C17 C18 -76.46(14)
C19A Ir1 C17 C18 -40.57(15)
Zr1 Ir1 C17 C18 142.1(2)
C19 Ir1 C17 C16 80.74(16)
C26 Ir1 C17 C16 -179.7(2)
C17A Ir1 C17 C16 84.2(7)
C20 Ir1 C17 C16 36.85(6)
C16A Ir1 C17 C16 17.9(3)
C18 Ir1 C17 C16 119.37(15)
C18A Ir1 C17 C16 107.20(17)
C20A Ir1 C17 C16 42.91(14)
C19A Ir1 C17 C16 78.80(13)
Zr1 Ir1 C17 C16 -98.57(14)
C19 Ir1 C17 C22 -162.2(8)
C26 Ir1 C17 C22 -62.7(7)
C17A Ir1 C17 C22 -158.7(12)
C20 Ir1 C17 C22 153.9(7)
C16A Ir1 C17 C22 134.9(8)
C18 Ir1 C17 C22 -123.6(7)
C16 Ir1 C17 C22 117.0(7)
C18A Ir1 C17 C22 -135.8(8)
C20A Ir1 C17 C22 159.9(8)
C19A Ir1 C17 C22 -164.2(8)
Zr1 Ir1 C17 C22 18.4(8)
C16 C17 C18 C19 0.1(3)
C22 C17 C18 C19 -175.0(8)
Ir1 C17 C18 C19 60.3(3)
C16 C17 C18 C23 172.7(7)
C22 C17 C18 C23 -2.5(9)
Ir1 C17 C18 C23 -127.1(8)
C16 C17 C18 Ir1 -60.21(13)
C22 C17 C18 Ir1 124.7(7)
C19 Ir1 C18 C17 117.0(4)
C26 Ir1 C18 C17 -127.04(13)
C17A Ir1 C18 C17 18.8(4)
C20 Ir1 C18 C17 78.14(16)
C16A Ir1 C18 C17 48.66(18)
C16 Ir1 C18 C17 35.97(7)
C18A Ir1 C18 C17 139.8(8)
C20A Ir1 C18 C17 88.02(14)
C19A Ir1 C18 C17 122.84(19)
Zr1 Ir1 C18 C17 -91.3(3)
C26 Ir1 C18 C19 116.0(4)
C17A Ir1 C18 C19 -98.2(7)
C20 Ir1 C18 C19 -38.9(3)
C16A Ir1 C18 C19 -68.3(5)
C16 Ir1 C18 C19 -81.0(4)
C17 Ir1 C18 C19 -117.0(4)
C18A Ir1 C18 C19 22.8(7)
C20A Ir1 C18 C19 -29.0(4)
C19A Ir1 C18 C19 5.8(4)
Zr1 Ir1 C18 C19 151.7(5)
C19 Ir1 C18 C23 -123.2(9)
C26 Ir1 C18 C23 -7.2(8)
C17A Ir1 C18 C23 138.6(10)
C20 Ir1 C18 C23 -162.0(8)
C16A Ir1 C18 C23 168.5(9)
C16 Ir1 C18 C23 155.8(8)
C17 Ir1 C18 C23 119.8(8)
C18A Ir1 C18 C23 -100.4(12)
C20A Ir1 C18 C23 -152.2(8)
C19A Ir1 C18 C23 -117.4(9)
Zr1 Ir1 C18 C23 28.5(10)
C17 C18 C19 C20 -0.1(4)
C23 C18 C19 C20 -172.1(8)
Ir1 C18 C19 C20 64.4(2)
C17 C18 C19 C24 171.7(10)
C23 C18 C19 C24 -0.3(15)
Ir1 C18 C19 C24 -123.8(11)
C17 C18 C19 Ir1 -64.5(2)
C23 C18 C19 Ir1 123.6(9)
C26 Ir1 C19 C20 172.86(17)
C17A Ir1 C19 C20 -79.9(2)
C16A Ir1 C19 C20 -31.9(2)
C18 Ir1 C19 C20 -115.9(3)
C16 Ir1 C19 C20 -37.4
C17 Ir1 C19 C20 -78.72(14)
C18A Ir1 C19 C20 -128.4(5)
C20A Ir1 C19 C20 13.9(4)
C19A Ir1 C19 C20 90.3(15)
Zr1 Ir1 C19 C20 99.9(5)
C26 Ir1 C19 C18 -71.2(4)
C17A Ir1 C19 C18 36.0(3)
C20 Ir1 C19 C18 115.9(3)
C16A Ir1 C19 C18 84.0(4)
C16 Ir1 C19 C18 78.5(3)
C17 Ir1 C19 C18 37.2(2)
C18A Ir1 C19 C18 -12.5(4)
C20A Ir1 C19 C18 129.8(6)
C19A Ir1 C19 C18 -153.7(17)
Zr1 Ir1 C19 C18 -144.2(4)
C26 Ir1 C19 C24 39.8(12)
C17A Ir1 C19 C24 147.1(12)
C20 Ir1 C19 C24 -133.0(12)
C16A Ir1 C19 C24 -164.9(12)
C18 Ir1 C19 C24 111.0(13)
C16 Ir1 C19 C24 -170.5(12)
C17 Ir1 C19 C24 148.2(12)
C18A Ir1 C19 C24 98.6(13)
C20A Ir1 C19 C24 -119.1(12)
C19A Ir1 C19 C24 -42.7(17)
Zr1 Ir1 C19 C24 -33.1(14)
C18 C19 C20 C16 0.1(3)
C24 C19 C20 C16 -169.6(13)
Ir1 C19 C20 C16 64.90(15)
C18 C19 C20 C25 174.6(6)
C24 C19 C20 C25 4.9(13)
Ir1 C19 C20 C25 -120.6(4)
C18 C19 C20 Ir1 -64.8(3)
C24 C19 C20 Ir1 125.5(13)
C17 C16 C20 C19 -0.04(10)
C21 C16 C20 C19 179.93(19)
Ir1 C16 C20 C19 -60.96(14)
C17 C16 C20 C25 -175.2(4)
C21 C16 C20 C25 4.8(4)
Ir1 C16 C20 C25 123.9(4)
C17 C16 C20 Ir1 60.93(12)
C21 C16 C20 Ir1 -119.10(16)
C26 Ir1 C20 C19 -12.5(3)
C17A Ir1 C20 C19 67.4(3)
C16A Ir1 C20 C19 109.1(4)
C18 Ir1 C20 C19 38.75(11)
C16 Ir1 C20 C19 116.76(9)
C17 Ir1 C20 C19 80.68(12)
C18A Ir1 C20 C19 24.0(2)
C20A Ir1 C20 C19 -60.7(10)
C19A Ir1 C20 C19 -15.3(3)
Zr1 Ir1 C20 C19 -148.2(3)
C19 Ir1 C20 C16 -116.76(9)
C26 Ir1 C20 C16 -129.3(3)
C17A Ir1 C20 C16 -49.3(2)
C16A Ir1 C20 C16 -7.7(5)
C18 Ir1 C20 C16 -78.01(10)
C17 Ir1 C20 C16 -36.08(7)
C18A Ir1 C20 C16 -92.78(17)
C20A Ir1 C20 C16 -177.5(10)
C19A Ir1 C20 C16 -132.1(2)
Zr1 Ir1 C20 C16 95.1(2)
C19 Ir1 C20 C25 125.6(5)
C26 Ir1 C20 C25 113.1(5)
C17A Ir1 C20 C25 -167.0(7)
C16A Ir1 C20 C25 -125.3(8)
C18 Ir1 C20 C25 164.3(5)
C16 Ir1 C20 C25 -117.7(5)
C17 Ir1 C20 C25 -153.7(5)
C18A Ir1 C20 C25 149.6(6)
C20A Ir1 C20 C25 64.9(10)
C19A Ir1 C20 C25 110.2(7)
Zr1 Ir1 C20 C25 -22.6(7)
C19 Ir1 C16A C17A -68.89(19)
C26 Ir1 C16A C17A -12.8(4)
C20 Ir1 C16A C17A -117.1(4)
C18 Ir1 C16A C17A -21.8(2)
C16 Ir1 C16A C17A 86.2(9)
C17 Ir1 C16A C17A 22.5(3)
C18A Ir1 C16A C17A -38.40(7)
C20A Ir1 C16A C17A -114.35(9)
C19A Ir1 C16A C17A -78.61(6)
Zr1 Ir1 C16A C17A 133.9(2)
C19 Ir1 C16A C20A 45.5(2)
C26 Ir1 C16A C20A 101.5(5)
C17A Ir1 C16A C20A 114.35(9)
C20 Ir1 C16A C20A -2.8(4)
C18 Ir1 C16A C20A 92.5(3)
C16 Ir1 C16A C20A -159.4(10)
C17 Ir1 C16A C20A 136.8(4)
C18A Ir1 C16A C20A 75.95(15)
C19A Ir1 C16A C20A 35.74(12)
Zr1 Ir1 C16A C20A -111.8(2)
C19 Ir1 C16A C21A 169.9(2)
C26 Ir1 C16A C21A -134.0(4)
C17A Ir1 C16A C21A -121.19(10)
C20 Ir1 C16A C21A 121.7(4)
C18 Ir1 C16A C21A -143.03(19)
C16 Ir1 C16A C21A -35.0(9)
C17 Ir1 C16A C21A -98.7(3)
C18A Ir1 C16A C21A -159.6
C20A Ir1 C16A C21A 124.46(18)
C19A Ir1 C16A C21A 160.20(6)
Zr1 Ir1 C16A C21A 12.69(18)
C20A C16A C17A C18A -0.08(6)
C21A C16A C17A C18A -179.5(4)
Ir1 C16A C17A C18A 69.3(2)
C20A C16A C17A C22A 179.5(3)
C21A C16A C17A C22A 0.10(7)
Ir1 C16A C17A C22A -111.09(15)
C20A C16A C17A Ir1 -69.4(3)
C21A C16A C17A Ir1 111.2(2)
C19 Ir1 C17A C16A 79.8(3)
C26 Ir1 C17A C16A 173.3(2)
C20 Ir1 C17A C16A 29.5(2)
C18 Ir1 C17A C16A 135.1(4)
C16 Ir1 C17A C16A -19.5(3)
C17 Ir1 C17A C16A -96.1(7)
C18A Ir1 C17A C16A 113.99(11)
C20A Ir1 C17A C16A 37.8
C19A Ir1 C17A C16A 77.82(6)
Zr1 Ir1 C17A C16A -100.1(2)
C19 Ir1 C17A C18A -34.2(3)
C26 Ir1 C17A C18A 59.28(19)
C20 Ir1 C17A C18A -84.5(3)
C16A Ir1 C17A C18A -113.99(12)
C18 Ir1 C17A C18A 21.1(4)
C16 Ir1 C17A C18A -133.5(4)
C17 Ir1 C17A C18A 149.9(7)
C20A Ir1 C17A C18A -76.15(13)
C19A Ir1 C17A C18A -36.17(8)
Zr1 Ir1 C17A C18A 145.9(3)
C19 Ir1 C17A C22A -158.1(3)
C26 Ir1 C17A C22A -64.6(2)
C20 Ir1 C17A C22A 151.6(3)
C16A Ir1 C17A C22A 122.14(11)
C18 Ir1 C17A C22A -102.8(4)
C16 Ir1 C17A C22A 102.6(4)
C17 Ir1 C17A C22A 26.0(7)
C18A Ir1 C17A C22A -123.9
C20A Ir1 C17A C22A 159.99(12)
C19A Ir1 C17A C22A -160.04(8)
Zr1 Ir1 C17A C22A 22.1(3)
C16A C17A C18A C19A -0.23(17)
C22A C17A C18A C19A -179.85(11)
Ir1 C17A C18A C19A 65.94(16)
C16A C17A C18A C23A -179.78(16)
C22A C17A C18A C23A 0.6(4)
Ir1 C17A C18A C23A -113.6(2)
C16A C17A C18A Ir1 -66.17(11)
C22A C17A C18A Ir1 114.2(3)
C19 Ir1 C18A C19A -10.9(6)
C26 Ir1 C18A C19A 114.79(14)
C17A Ir1 C18A C19A -116.63(11)
C20 Ir1 C18A C19A -46.3(2)
C16A Ir1 C18A C19A -77.17(6)
C18 Ir1 C18A C19A -157.5(8)
C16 Ir1 C18A C19A -87.75(16)
C17 Ir1 C18A C19A -126.2(2)
C20A Ir1 C18A C19A -35.5
Zr1 Ir1 C18A C19A 118.4(4)
C19 Ir1 C18A C17A 105.8(6)
C26 Ir1 C18A C17A -128.58(16)
C20 Ir1 C18A C17A 70.4(3)
C16A Ir1 C18A C17A 39.46(9)
C18 Ir1 C18A C17A -40.9(8)
C16 Ir1 C18A C17A 28.9(2)
C17 Ir1 C18A C17A -9.6(2)
C20A Ir1 C18A C17A 81.13(9)
C19A Ir1 C18A C17A 116.63(11)
Zr1 Ir1 C18A C17A -125.0(5)
C19 Ir1 C18A C23A -134.9(6)
C26 Ir1 C18A C23A -9.25(18)
C17A Ir1 C18A C23A 119.33(7)
C20 Ir1 C18A C23A -170.3(3)
C16A Ir1 C18A C23A 158.8
C18 Ir1 C18A C23A 78.4(8)
C16 Ir1 C18A C23A 148.21(19)
C17 Ir1 C18A C23A 109.7(2)
C20A Ir1 C18A C23A -159.5
C19A Ir1 C18A C23A -124.04(8)
Zr1 Ir1 C18A C23A -5.6(5)
C17A C18A C19A C20A 0.5(3)
C23A C18A C19A C20A -180.0
Ir1 C18A C19A C20A 60.43(14)
C17A C18A C19A C24A -179.5(3)
C23A C18A C19A C24A 0.0
Ir1 C18A C19A C24A -119.56(14)
C17A C18A C19A Ir1 -60.0(3)
C23A C18A C19A Ir1 119.58(13)
C19 Ir1 C19A C20A -89.5(14)
C26 Ir1 C19A C20A 169.97(18)
C17A Ir1 C19A C20A -80.81(9)
C20 Ir1 C19A C20A -11.6(3)
C16A Ir1 C19A C20A -37.19(11)
C18 Ir1 C19A C20A -111.4(2)
C16 Ir1 C19A C20A -40.47(15)
C17 Ir1 C19A C20A -79.22(16)
C18A Ir1 C19A C20A -118.76(10)
Zr1 Ir1 C19A C20A 97.14(17)
C19 Ir1 C19A C18A 29.3(15)
C26 Ir1 C19A C18A -71.27(14)
C17A Ir1 C19A C18A 37.9
C20 Ir1 C19A C18A 107.1(3)
C16A Ir1 C19A C18A 81.57(7)
C18 Ir1 C19A C18A 7.3(3)
C16 Ir1 C19A C18A 78.29(16)
C17 Ir1 C19A C18A 39.54(18)
C20A Ir1 C19A C18A 118.76(10)
Zr1 Ir1 C19A C18A -144.1(2)
C19 Ir1 C19A C24A 149.5(15)
C26 Ir1 C19A C24A 48.97(18)
C17A Ir1 C19A C24A 158.2
C20 Ir1 C19A C24A -132.6(3)
C16A Ir1 C19A C24A -158.20(7)
C18 Ir1 C19A C24A 127.5(3)
C16 Ir1 C19A C24A -161.47(17)
C17 Ir1 C19A C24A 159.77(18)
C18A Ir1 C19A C24A 120.24(8)
C20A Ir1 C19A C24A -121.01(6)
Zr1 Ir1 C19A C24A -23.9(2)
C17A C16A C20A C19A 0.4(3)
C21A C16A C20A C19A 179.81(14)
Ir1 C16A C20A C19A -64.4(2)
C17A C16A C20A C25A 179.82(13)
C21A C16A C20A C25A -0.7(5)
Ir1 C16A C20A C25A 115.1(2)
C17A C16A C20A Ir1 64.76(13)
C21A C16A C20A Ir1 -115.8(3)
C18A C19A C20A C16A -0.5(4)
C24A C19A C20A C16A 179.5(4)
Ir1 C19A C20A C16A 59.1(3)
C18A C19A C20A C25A -180.0
C24A C19A C20A C25A 0.0
Ir1 C19A C20A C25A -120.37(14)
C18A C19A C20A Ir1 -59.59(12)
C24A C19A C20A Ir1 120.40(13)
C19 Ir1 C20A C16A -100.4(5)
C26 Ir1 C20A C16A -132.6(3)
C17A Ir1 C20A C16A -39.45(9)
C20 Ir1 C20A C16A 7.8(10)
C18 Ir1 C20A C16A -68.6(3)
C16 Ir1 C20A C16A 5.7(3)
C17 Ir1 C20A C16A -28.4(3)
C18A Ir1 C20A C16A -81.79(15)
C19A Ir1 C20A C16A -117.51(19)
Zr1 Ir1 C20A C16A 111.0(3)
C19 Ir1 C20A C19A 17.1(4)
C26 Ir1 C20A C19A -15.1(3)
C17A Ir1 C20A C19A 78.06(12)
C20 Ir1 C20A C19A 125.3(10)
C16A Ir1 C20A C19A 117.51(19)
C18 Ir1 C20A C19A 48.92(16)
C16 Ir1 C20A C19A 123.20(18)
C17 Ir1 C20A C19A 89.13(14)
C18A Ir1 C20A C19A 35.71(6)
Zr1 Ir1 C20A C19A -131.50(17)
C19 Ir1 C20A C25A 140.6(4)
C26 Ir1 C20A C25A 108.3(3)
C17A Ir1 C20A C25A -158.5
C20 Ir1 C20A C25A -111.2(10)
C16A Ir1 C20A C25A -119.04(9)
C18 Ir1 C20A C25A 172.4(2)
C16 Ir1 C20A C25A -113.3(2)
C17 Ir1 C20A C25A -147.4(2)
C18A Ir1 C20A C25A 159.17(7)
C19A Ir1 C20A C25A 123.46(13)
Zr1 Ir1 C20A C25A -8.0(3)
C19 Ir1 C26 C27 -46.19(17)
C17A Ir1 C26 C27 -98.8(2)
C20 Ir1 C26 C27 -37.9(3)
C16A Ir1 C26 C27 -90.4(4)
C18 Ir1 C26 C27 -82.70(15)
C16 Ir1 C26 C27 -115.1(4)
C17 Ir1 C26 C27 -114.81(17)
C18A Ir1 C26 C27 -68.42(14)
C20A Ir1 C26 C27 -27.2(3)
C19A Ir1 C26 C27 -36.03(17)
Zr1 Ir1 C26 C27 112.88(9)
C19 Ir1 C26 Zr1 -159.08(16)
C17A Ir1 C26 Zr1 148.3(2)
C20 Ir1 C26 Zr1 -150.8(3)
C16A Ir1 C26 Zr1 156.7(4)
C18 Ir1 C26 Zr1 164.42(15)
C16 Ir1 C26 Zr1 132.0(4)
C17 Ir1 C26 Zr1 132.30(15)
C18A Ir1 C26 Zr1 178.70(11)
C20A Ir1 C26 Zr1 -140.1(3)
C19A Ir1 C26 Zr1 -148.92(12)
N1 Zr1 C26 C27 -72.7(3)
C1 Zr1 C26 C27 140.1(2)
C5 Zr1 C26 C27 162.37(17)
C2 Zr1 C26 C27 104.22(18)
C4 Zr1 C26 C27 143.63(16)
C3 Zr1 C26 C27 112.32(15)
Br1 Zr1 C26 C27 23.02(6)
Ir1 Zr1 C26 C27 -107.69(11)
Si1 Zr1 C26 C27 -172.8(4)
N1 Zr1 C26 Ir1 35.0(4)
C1 Zr1 C26 Ir1 -112.2(3)
C5 Zr1 C26 Ir1 -89.95(18)
C2 Zr1 C26 Ir1 -148.10(18)
C4 Zr1 C26 Ir1 -108.68(18)
C3 Zr1 C26 Ir1 -140.00(17)
Br1 Zr1 C26 Ir1 130.71(10)
Si1 Zr1 C26 Ir1 -65.1(5)
Ir1 C26 C27 C28 -176.2(4)
Zr1 C26 C27 C28 -98.9(4)
C26 C27 C28 C29 173.4(5)
